data_4313981
loop_
_publ_author_name
'Gang Li'
'Hongwei Hou'
'Linke Li'
'Xiangru Meng'
'Yaoting Fan'
'Yu Zhu'

_publ_section_title
;
 Novel Pb(II), Zn(II), and Cd(II) Coordination Polymers Constructed from
 Ferrocenyl-Substituted Carboxylate and Bipyridine-Based Ligands
;
_journal_name_full 'Inorganic Chemistry'
_journal_page_first 4995
_journal_page_last 5004
_journal_paper_doi 10.1021/ic034324a
_journal_volume 42
_journal_year 2003
_chemical_formula_sum 'C48 H36 Fe2 N2 O6 Pb'
_chemical_formula_weight 1055.68
_chemical_name_systematic
; 
 ? 
;
_space_group_IT_number 2
_symmetry_cell_setting triclinic
_symmetry_space_group_name_Hall '-P 1'
_symmetry_space_group_name_H-M 'P -1'
_atom_sites_solution_hydrogens geom
_atom_sites_solution_primary direct
_atom_sites_solution_secondary difmap
_audit_creation_method SHELXL
_cell_angle_alpha 90.82(3)
_cell_angle_beta 107.16(3)
_cell_angle_gamma 101.97(3)
_cell_formula_units_Z 2
_cell_length_a 10.924(2)
_cell_length_b 12.205(2)
_cell_length_c 16.393(3)
_cell_measurement_reflns_used 170
_cell_measurement_temperature 291(2)
_cell_measurement_theta_max 25.2
_cell_measurement_theta_min 2
_cell_volume 2036.3(8)
_computing_cell_refinement raxis
_computing_data_collection raxis
_computing_data_reduction raxis
_computing_molecular_graphics texsan
_computing_publication_material texsan
_computing_structure_refinement 'SHELXL-93 (Sheldrick, 1993)'
_computing_structure_solution 'SHELXS-86 (Sheldrick, 1990)'
_diffrn_ambient_temperature 291(2)
_diffrn_measurement_device R-AXIS-IV
_diffrn_measurement_method 'Osillation   frames'
_diffrn_radiation_monochromator graphite
_diffrn_radiation_source 'fine-focus sealed tube'
_diffrn_radiation_type MoK\a
_diffrn_radiation_wavelength 0.71073
_diffrn_reflns_av_R_equivalents 0.0000
_diffrn_reflns_av_sigmaI/netI 0.3815
_diffrn_reflns_limit_h_max 13
_diffrn_reflns_limit_h_min -14
_diffrn_reflns_limit_k_max 14
_diffrn_reflns_limit_k_min 0
_diffrn_reflns_limit_l_max 21
_diffrn_reflns_limit_l_min -21
_diffrn_reflns_number 7440
_diffrn_reflns_theta_max 27.53
_diffrn_reflns_theta_min 1.30
_exptl_absorpt_coefficient_mu 4.881
_exptl_crystal_colour red
_exptl_crystal_density_diffrn 1.722
_exptl_crystal_description prismatic
_exptl_crystal_F_000 1040
_exptl_crystal_size_max 0.28
_exptl_crystal_size_mid 0.25
_exptl_crystal_size_min 0.20
_refine_diff_density_max 1.237
_refine_diff_density_min -1.138
_refine_diff_density_rms 0.138
_refine_ls_extinction_coef 0.0024(2)
_refine_ls_extinction_expression Fc^*^=kFc[1+0.001xFc^2^\l^3^/sin(2\q)]^-1/4^
_refine_ls_extinction_method SHELXL
_refine_ls_goodness_of_fit_all 1.075
_refine_ls_goodness_of_fit_obs 1.118
_refine_ls_matrix_type full
_refine_ls_number_parameters 540
_refine_ls_number_reflns 7440
_refine_ls_number_restraints 0
_refine_ls_restrained_S_all 1.075
_refine_ls_restrained_S_obs 1.118
_refine_ls_R_factor_all 0.0702
_refine_ls_R_factor_obs 0.0468
_refine_ls_shift/esd_max 0.001
_refine_ls_shift/esd_mean 0.000
_refine_ls_structure_factor_coef Fsqd
_refine_ls_weighting_details 'w=1/[\s^2^(Fo^2^)+(0.0488P)^2^+0.0000P] where P=(Fo^2^+2Fc^2^)/3'
_refine_ls_weighting_scheme calc
_refine_ls_wR_factor_all 0.1054
_refine_ls_wR_factor_obs 0.0952
_reflns_number_observed 5721
_reflns_number_total 7440
_reflns_observed_criterion >2sigma(I)
_cod_data_source_file ic034324asi20030702_103854_4.cif
_cod_data_source_block p-1
_cod_depositor_comments
;
The following automatic conversions were performed:

'_refine_ls_weighting_scheme' value 'calc
w=1/[\s^2^(Fo^2^)+(0.0488P)^2^+0.0000P] where P=(Fo^2^+2Fc^2^)/3' was
changed to 'calc'. New tag '_refine_ls_weighting_details' was
created. The value of the new tag was set to
'w=1/[\s^2^(Fo^2^)+(0.0488P)^2^+0.0000P] where P=(Fo^2^+2Fc^2^)/3'.

Automatic conversion script
Id: cif_fix_values 3143 2015-03-26 13:38:13Z robertas 
;
_cod_original_cell_volume 2036.0(7)
_cod_database_code 4313981

loop_
_symmetry_equiv_pos_as_xyz
'x, y, z'
'-x, -y, -z'

loop_
_atom_site_aniso_label
_atom_site_aniso_U_11
_atom_site_aniso_U_22
_atom_site_aniso_U_33
_atom_site_aniso_U_23
_atom_site_aniso_U_13
_atom_site_aniso_U_12
Pb1 0.0352(2) 0.03060(14) 0.0330(2) 0.00307(9) 0.01425(13) -0.00054(10)
Fe1 0.0536(9) 0.0632(8) 0.0582(9) 0.0197(6) 0.0209(7) 0.0208(7)
Fe2 0.0500(9) 0.0521(7) 0.0313(7) 0.0052(5) 0.0120(6) 0.0065(6)
N1 0.035(4) 0.035(3) 0.051(5) 0.002(3) 0.016(4) 0.005(3)
N2 0.033(4) 0.052(4) 0.050(5) 0.013(3) 0.018(4) -0.001(3)
O1 0.048(4) 0.060(4) 0.047(4) 0.007(3) -0.001(3) -0.001(3)
O2 0.051(5) 0.063(4) 0.096(6) 0.022(4) 0.015(4) 0.007(3)
O3 0.123(7) 0.055(4) 0.075(5) 0.002(3) 0.035(5) 0.017(4)
O4 0.049(4) 0.060(3) 0.023(3) 0.008(2) 0.011(3) 0.023(3)
O5 0.048(4) 0.050(3) 0.038(3) 0.012(2) 0.017(3) 0.019(3)
O6 0.063(5) 0.057(4) 0.063(5) 0.002(3) 0.005(4) 0.006(3)
C1 0.151(17) 0.066(9) 0.111(13) 0.003(8) -0.021(12) 0.041(10)
C2 0.164(21) 0.253(26) 0.053(10) 0.030(13) 0.044(13) 0.115(20)
C3 0.095(13) 0.146(15) 0.098(13) 0.077(11) -0.003(11) 0.007(11)
C4 0.161(18) 0.114(12) 0.068(9) 0.001(8) 0.019(11) 0.074(12)
C5 0.074(10) 0.103(11) 0.131(13) 0.064(10) 0.006(9) 0.036(9)
C6 0.069(8) 0.090(8) 0.068(8) 0.011(6) 0.025(6) 0.029(6)
C7 0.180(15) 0.054(7) 0.142(12) 0.068(7) 0.084(11) 0.090(8)
C8 0.078(10) 0.144(13) 0.108(11) 0.066(9) 0.038(8) 0.071(9)
C9 0.058(8) 0.120(10) 0.055(7) 0.013(7) -0.006(6) 0.005(7)
C10 0.063(7) 0.047(5) 0.065(7) 0.022(4) 0.020(5) 0.014(5)
C11 0.097(9) 0.045(5) 0.053(6) 0.020(4) 0.030(6) 0.044(5)
C12 0.065(7) 0.069(6) 0.041(6) 0.011(4) 0.026(5) 0.019(5)
C13 0.062(8) 0.133(10) 0.052(7) 0.026(6) 0.021(6) 0.059(8)
C14 0.113(13) 0.160(13) 0.058(8) 0.018(8) 0.033(8) 0.096(11)
C15 0.046(7) 0.138(11) 0.056(7) 0.003(7) 0.014(6) 0.039(7)
C16 0.055(7) 0.110(8) 0.045(6) 0.004(5) 0.017(5) 0.020(6)
C17 0.045(6) 0.086(7) 0.030(5) -0.001(4) 0.007(4) 0.027(5)
C18 0.049(6) 0.053(5) 0.035(5) 0.001(4) 0.020(5) 0.002(4)
C19 0.119(12) 0.090(8) 0.027(6) -0.008(5) 0.025(6) -0.003(8)
C20 0.079(9) 0.085(8) 0.045(6) 0.022(5) -0.006(6) 0.023(7)
C21 0.076(8) 0.087(7) 0.038(6) 0.022(5) 0.018(6) 0.020(6)
C22 0.059(7) 0.084(7) 0.035(5) 0.015(5) 0.016(5) 0.018(5)
C23 0.078(9) 0.082(7) 0.051(6) 0.003(5) 0.028(6) 0.032(6)
C24 0.064(7) 0.060(5) 0.045(6) 0.018(4) 0.024(5) 0.031(5)
C25 0.052(7) 0.083(7) 0.059(7) 0.017(5) 0.031(6) 0.024(6)
C26 0.054(7) 0.091(7) 0.047(6) 0.020(5) 0.012(5) -0.028(6)
C27 0.068(7) 0.046(4) 0.045(6) 0.003(4) 0.026(5) -0.001(4)
C28 0.036(5) 0.049(4) 0.029(4) 0.010(3) 0.013(4) 0.007(4)
C29 0.046(6) 0.052(5) 0.025(4) 0.010(3) 0.009(4) 0.009(4)
C30 0.048(6) 0.081(6) 0.033(5) 0.011(4) 0.018(4) 0.022(5)
C31 0.087(9) 0.191(13) 0.048(7) 0.057(8) 0.043(7) 0.094(10)
C32 0.163(15) 0.264(19) 0.083(10) 0.093(11) 0.095(11) 0.157(15)
C33 0.133(13) 0.253(18) 0.068(9) 0.075(10) 0.062(9) 0.146(14)
C34 0.071(8) 0.157(11) 0.050(7) 0.039(7) 0.032(6) 0.075(8)
C35 0.038(5) 0.062(5) 0.031(5) 0.009(4) 0.016(4) 0.020(4)
C36 0.023(4) 0.052(4) 0.031(5) 0.000(3) 0.008(4) 0.008(3)
C37 0.043(5) 0.026(4) 0.075(7) 0.013(4) 0.023(5) 0.012(3)
C38 0.056(6) 0.039(4) 0.052(6) -0.005(4) 0.025(5) -0.002(4)
C39 0.030(5) 0.035(4) 0.039(5) 0.012(3) 0.003(4) -0.005(3)
C40 0.066(7) 0.037(4) 0.050(6) -0.002(4) 0.031(5) -0.004(4)
C41 0.052(6) 0.045(5) 0.051(6) -0.016(4) 0.019(5) -0.001(4)
C42 0.037(5) 0.041(4) 0.055(6) -0.004(4) 0.011(5) -0.005(4)
C43 0.061(7) 0.022(4) 0.082(7) 0.013(4) 0.033(6) 0.003(4)
C44 0.044(6) 0.046(5) 0.070(7) 0.011(4) 0.036(5) 0.010(4)
C45 0.023(5) 0.050(5) 0.049(5) 0.003(4) 0.008(4) 0.003(3)
C46 0.036(5) 0.039(4) 0.042(5) 0.002(3) 0.013(4) -0.002(3)
C47 0.045(6) 0.048(5) 0.052(6) 0.016(4) 0.026(5) 0.013(4)
C48 0.049(6) 0.039(4) 0.050(6) 0.005(4) 0.017(5) -0.002(4)

loop_
_atom_site_label
_atom_site_type_symbol
_atom_site_fract_x
_atom_site_fract_y
_atom_site_fract_z
_atom_site_U_iso_or_equiv
_atom_site_thermal_displace_type
_atom_site_occupancy
_atom_site_calc_flag
_atom_site_refinement_flags
_atom_site_disorder_group
Pb1 Pb 0.62733(3) 0.88768(2) 0.58111(2) 0.03328(11) Uani 1 d . .
Fe1 Fe 0.69306(14) 0.58528(11) 0.90456(9) 0.0561(4) Uani 1 d . .
Fe2 Fe 0.23005(13) 0.89447(9) 0.09609(7) 0.0453(3) Uani 1 d . .
N1 N 0.4307(7) 0.7120(5) 0.5444(4) 0.040(2) Uani 1 d . .
N2 N 0.7815(7) 1.0737(5) 0.5524(5) 0.046(2) Uani 1 d . .
O1 O 0.7257(6) 0.7188(5) 0.6365(4) 0.057(2) Uani 1 d . .
O2 O 0.8659(7) 0.8813(5) 0.6590(5) 0.072(2) Uani 1 d . .
O3 O 0.7617(9) 0.4530(5) 0.7219(5) 0.084(2) Uani 1 d . .
O4 O 0.6672(6) 0.8197(4) 0.4610(3) 0.0426(14) Uani 1 d . .
O5 O 0.5215(6) 0.9214(4) 0.4040(3) 0.0432(14) Uani 1 d . .
O6 O 0.5163(7) 1.0874(5) 0.2549(4) 0.065(2) Uani 1 d . .
C1 C 0.8179(21) 0.6343(11) 1.0218(11) 0.121(7) Uani 1 d . .
H1A H 0.8620(21) 0.7118(11) 1.0446(11) 0.145 Uiso 1 calc R .
C2 C 0.7052(23) 0.5763(24) 1.0311(10) 0.143(9) Uani 1 d . .
H2A H 0.6499(23) 0.6050(24) 1.0598(10) 0.172 Uiso 1 calc R .
C3 C 0.6760(17) 0.4714(16) 0.9882(12) 0.122(6) Uani 1 d . .
H3A H 0.5988(17) 0.4111(16) 0.9834(12) 0.147 Uiso 1 calc R .
C4 C 0.7835(21) 0.4637(15) 0.9590(9) 0.111(6) Uani 1 d . .
H4A H 0.7969(21) 0.3983(15) 0.9302(9) 0.134 Uiso 1 calc R .
C5 C 0.8677(14) 0.5617(15) 0.9868(11) 0.105(5) Uani 1 d . .
H5A H 0.9519(14) 0.5824(15) 0.9747(11) 0.126 Uiso 1 calc R .
C6 C 0.7190(12) 0.7099(9) 0.8238(7) 0.073(3) Uani 1 d . .
H6A H 0.7967(12) 0.7712(9) 0.8334(7) 0.087 Uiso 1 calc R .
C7 C 0.6058(16) 0.7131(10) 0.8493(9) 0.108(5) Uani 1 d . .
H7A H 0.5923(16) 0.7768(10) 0.8800(9) 0.129 Uiso 1 calc R .
C8 C 0.5196(13) 0.6076(13) 0.8255(9) 0.100(5) Uani 1 d . .
H8A H 0.4347(13) 0.5862(13) 0.8365(9) 0.120 Uiso 1 calc R .
C9 C 0.5729(12) 0.5363(11) 0.7823(7) 0.085(4) Uani 1 d . .
H9A H 0.5316(12) 0.4592(11) 0.7574(7) 0.102 Uiso 1 calc R .
C10 C 0.6980(10) 0.6019(7) 0.7805(6) 0.058(3) Uani 1 d . .
C11 C 0.7912(11) 0.5516(7) 0.7492(6) 0.059(3) Uani 1 d . .
C12 C 0.9177(10) 0.6210(8) 0.7520(6) 0.056(2) Uani 1 d . .
C13 C 1.0278(12) 0.5745(11) 0.7928(7) 0.076(3) Uani 1 d . .
H13A H 1.0134(12) 0.5053(11) 0.8155(7) 0.091 Uiso 1 calc R .
C14 C 1.1514(15) 0.6276(13) 0.7996(7) 0.099(5) Uani 1 d . .
H14A H 1.2202(15) 0.5934(13) 0.8251(7) 0.119 Uiso 1 calc R .
C15 C 1.1787(11) 0.7340(11) 0.7689(7) 0.078(3) Uani 1 d . .
H15A H 1.2651(11) 0.7705(11) 0.7757(7) 0.093 Uiso 1 calc R .
C16 C 1.0783(11) 0.7835(10) 0.7292(6) 0.069(3) Uani 1 d . .
H16A H 1.0953(11) 0.8537(10) 0.7084(6) 0.083 Uiso 1 calc R .
C17 C 0.9463(9) 0.7257(8) 0.7199(5) 0.053(2) Uani 1 d . .
C18 C 0.8330(9) 0.7786(7) 0.6671(5) 0.045(2) Uani 1 d . .
C19 C 0.1714(14) 0.8234(10) -0.0267(6) 0.082(4) Uani 1 d . .
H19A H 0.1256(14) 0.7452(10) -0.0459(6) 0.098 Uiso 1 calc R .
C20 C 0.1116(12) 0.9144(9) -0.0237(6) 0.075(3) Uani 1 d . .
H20A H 0.0170(12) 0.9112(9) -0.0401(6) 0.090 Uiso 1 calc R .
C21 C 0.2104(11) 1.0082(9) 0.0071(6) 0.066(3) Uani 1 d . .
H21A H 0.1973(11) 1.0839(9) 0.0164(6) 0.080 Uiso 1 calc R .
C22 C 0.3326(10) 0.9801(8) 0.0231(6) 0.059(3) Uani 1 d . .
H22A H 0.4186(10) 1.0322(8) 0.0443(6) 0.070 Uiso 1 calc R .
C23 C 0.3104(12) 0.8648(9) 0.0037(6) 0.066(3) Uani 1 d . .
H23A H 0.3775(12) 0.8210(9) 0.0080(6) 0.080 Uiso 1 calc R .
C24 C 0.2371(10) 0.9732(8) 0.2081(6) 0.052(2) Uani 1 d . .
H24A H 0.2424(10) 1.0538(8) 0.2177(6) 0.063 Uiso 1 calc R .
C25 C 0.1198(10) 0.8904(9) 0.1790(6) 0.060(3) Uani 1 d . .
H25A H 0.0299(10) 0.9015(9) 0.1657(6) 0.072 Uiso 1 calc R .
C26 C 0.1586(10) 0.7869(9) 0.1755(6) 0.072(3) Uani 1 d . .
H26A H 0.0979(10) 0.7136(9) 0.1565(6) 0.086 Uiso 1 calc R .
C27 C 0.2973(10) 0.8054(7) 0.1985(5) 0.053(2) Uani 1 d . .
H27A H 0.3486(10) 0.7480(7) 0.2004(5) 0.063 Uiso 1 calc R .
C28 C 0.3480(8) 0.9222(6) 0.2210(5) 0.038(2) Uani 1 d . .
C29 C 0.4840(9) 0.9837(7) 0.2434(5) 0.041(2) Uani 1 d . .
C30 C 0.5887(9) 0.9170(8) 0.2475(5) 0.052(2) Uani 1 d . .
C31 C 0.6346(12) 0.9174(11) 0.1776(7) 0.094(4) Uani 1 d . .
H31A H 0.6042(12) 0.9595(11) 0.1322(7) 0.113 Uiso 1 calc R .
C32 C 0.7244(16) 0.8562(14) 0.1752(8) 0.140(7) Uani 1 d . .
H32A H 0.7558(16) 0.8580(14) 0.1283(8) 0.168 Uiso 1 calc R .
C33 C 0.7696(15) 0.7919(14) 0.2408(8) 0.128(7) Uani 1 d . .
H33A H 0.8251(15) 0.7452(14) 0.2364(8) 0.154 Uiso 1 calc R .
C34 C 0.7314(11) 0.7981(10) 0.3124(7) 0.082(4) Uani 1 d . .
H34A H 0.7689(11) 0.7611(10) 0.3594(7) 0.098 Uiso 1 calc R .
C35 C 0.6373(8) 0.8585(7) 0.3173(5) 0.041(2) Uani 1 d . .
C36 C 0.6025(7) 0.8673(6) 0.3985(5) 0.035(2) Uani 1 d . .
C37 C 0.4170(8) 0.6229(6) 0.4899(6) 0.046(2) Uani 1 d . .
H37A H 0.4701(8) 0.6295(6) 0.4543(6) 0.056 Uiso 1 calc R .
C38 C 0.3290(9) 0.5236(6) 0.4846(6) 0.049(2) Uani 1 d . .
H38A H 0.3241(9) 0.4652(6) 0.4459(6) 0.059 Uiso 1 calc R .
C39 C 0.2480(8) 0.5085(6) 0.5350(5) 0.038(2) Uani 1 d . .
C40 C 0.2608(9) 0.6020(6) 0.5911(6) 0.050(2) Uani 1 d . .
H40A H 0.2065(9) 0.5983(6) 0.6258(6) 0.060 Uiso 1 calc R .
C41 C 0.3542(9) 0.6992(7) 0.5942(6) 0.051(2) Uani 1 d . .
H41A H 0.3635(9) 0.7585(7) 0.6334(6) 0.061 Uiso 1 calc R .
C42 C 0.1534(9) 0.4029(7) 0.5277(6) 0.047(2) Uani 1 d . .
H42B H 0.1698(85) 0.3525(68) 0.4934(57) 0.056 Uiso 1 d . .
C43 C 0.8695(9) 1.0811(6) 0.5104(6) 0.053(2) Uani 1 d . .
H43A H 0.8717(9) 1.0169(6) 0.4800(6) 0.064 Uiso 1 calc R .
C44 C 0.9580(8) 1.1799(6) 0.5098(6) 0.049(2) Uani 1 d . .
H44A H 1.0144(8) 1.1820(6) 0.4768(6) 0.059 Uiso 1 calc R .
C45 C 0.9632(8) 1.2759(6) 0.5582(5) 0.042(2) Uani 1 d . .
C46 C 0.8739(8) 1.2680(6) 0.6019(5) 0.040(2) Uani 1 d . .
H46A H 0.8736(8) 1.3306(6) 0.6347(5) 0.049 Uiso 1 calc R .
C47 C 0.7837(8) 1.1691(6) 0.5986(5) 0.045(2) Uani 1 d . .
H47A H 0.7230(8) 1.1670(6) 0.6284(5) 0.054 Uiso 1 calc R .
C48 C 1.0585(9) 1.3820(7) 0.5643(6) 0.047(2) Uani 1 d . .
H48A H 1.0456(74) 1.4426(61) 0.6017(49) 0.044(22) Uiso 1 d . .

loop_
_atom_type_symbol
_atom_type_description
_atom_type_scat_dispersion_real
_atom_type_scat_dispersion_imag
_atom_type_scat_source
C C 0.0033 0.0016 'International Tables Vol C Tables 4.2.6.8 and 6.1.1.4'
H H 0.0000 0.0000 'International Tables Vol C Tables 4.2.6.8 and 6.1.1.4'
N N 0.0061 0.0033 'International Tables Vol C Tables 4.2.6.8 and 6.1.1.4'
O O 0.0106 0.0060 'International Tables Vol C Tables 4.2.6.8 and 6.1.1.4'
Fe Fe 0.3463 0.8444 'International Tables Vol C Tables 4.2.6.8 and 6.1.1.4'
Pb Pb -3.3944 10.1111 'International Tables Vol C Tables 4.2.6.8 and 6.1.1.4'

loop_
_geom_angle_atom_site_label_1
_geom_angle_atom_site_label_2
_geom_angle_atom_site_label_3
_geom_angle
_geom_angle_site_symmetry_1
_geom_angle_site_symmetry_3
_geom_angle_publ_flag
O4 Pb1 O2 85.1(2) . . ?
O4 Pb1 O1 78.1(2) . . ?
O2 Pb1 O1 50.5(2) . . ?
O4 Pb1 N1 84.2(2) . . ?
O2 Pb1 N1 124.1(2) . . ?
O1 Pb1 N1 73.6(2) . . ?
O4 Pb1 N2 81.1(2) . . ?
O2 Pb1 N2 72.1(2) . . ?
O1 Pb1 N2 119.9(2) . . ?
N1 Pb1 N2 157.0(2) . . ?
O4 Pb1 C18 82.1(2) . . ?
O2 Pb1 C18 25.9(2) . . ?
O1 Pb1 C18 24.8(2) . . ?
N1 Pb1 C18 98.3(2) . . ?
N2 Pb1 C18 97.1(2) . . ?
C3 Fe1 C1 67.1(7) . . ?
C3 Fe1 C4 41.2(6) . . ?
C1 Fe1 C4 66.9(5) . . ?
C3 Fe1 C8 114.6(6) . . ?
C1 Fe1 C8 141.1(8) . . ?
C4 Fe1 C8 141.7(8) . . ?
C3 Fe1 C2 40.0(7) . . ?
C1 Fe1 C2 38.7(7) . . ?
C4 Fe1 C2 67.0(7) . . ?
C8 Fe1 C2 116.0(7) . . ?
C3 Fe1 C9 114.4(7) . . ?
C1 Fe1 C9 177.2(8) . . ?
C4 Fe1 C9 112.5(6) . . ?
C8 Fe1 C9 41.0(5) . . ?
C2 Fe1 C9 143.9(9) . . ?
C3 Fe1 C6 176.5(7) . . ?
C1 Fe1 C6 109.5(6) . . ?
C4 Fe1 C6 138.4(7) . . ?
C8 Fe1 C6 67.8(5) . . ?
C2 Fe1 C6 137.0(9) . . ?
C9 Fe1 C6 69.0(5) . . ?
C3 Fe1 C10 142.2(8) . . ?
C1 Fe1 C10 136.3(7) . . ?
C4 Fe1 C10 111.9(5) . . ?
C8 Fe1 C10 68.1(5) . . ?
C2 Fe1 C10 174.9(9) . . ?
C9 Fe1 C10 41.1(4) . . ?
C6 Fe1 C10 40.6(4) . . ?
C3 Fe1 C5 64.5(6) . . ?
C1 Fe1 C5 38.3(6) . . ?
C4 Fe1 C5 37.9(5) . . ?
C8 Fe1 C5 178.9(6) . . ?
C2 Fe1 C5 62.9(7) . . ?
C9 Fe1 C5 139.7(7) . . ?
C6 Fe1 C5 113.1(5) . . ?
C10 Fe1 C5 113.0(6) . . ?
C3 Fe1 C7 140.1(8) . . ?
C1 Fe1 C7 112.1(6) . . ?
C4 Fe1 C7 178.3(9) . . ?
C8 Fe1 C7 39.9(5) . . ?
C2 Fe1 C7 113.2(7) . . ?
C9 Fe1 C7 68.4(6) . . ?
C6 Fe1 C7 40.3(4) . . ?
C10 Fe1 C7 67.7(4) . . ?
C5 Fe1 C7 140.5(7) . . ?
C23 Fe2 C21 67.7(4) . . ?
C23 Fe2 C22 40.2(4) . . ?
C21 Fe2 C22 40.3(4) . . ?
C23 Fe2 C24 152.2(5) . . ?
C21 Fe2 C24 107.0(4) . . ?
C22 Fe2 C24 118.0(4) . . ?
C23 Fe2 C19 41.1(4) . . ?
C21 Fe2 C19 66.7(4) . . ?
C22 Fe2 C19 67.6(4) . . ?
C24 Fe2 C19 164.0(5) . . ?
C23 Fe2 C27 109.4(4) . . ?
C21 Fe2 C27 165.2(4) . . ?
C22 Fe2 C27 128.2(4) . . ?
C24 Fe2 C27 68.4(3) . . ?
C19 Fe2 C27 121.4(4) . . ?
C23 Fe2 C28 118.7(4) . . ?
C21 Fe2 C28 127.0(4) . . ?
C22 Fe2 C28 107.6(4) . . ?
C24 Fe2 C28 41.2(3) . . ?
C19 Fe2 C28 154.3(5) . . ?
C27 Fe2 C28 40.5(3) . . ?
C23 Fe2 C20 68.4(5) . . ?
C21 Fe2 C20 39.2(4) . . ?
C22 Fe2 C20 67.4(4) . . ?
C24 Fe2 C20 125.8(4) . . ?
C19 Fe2 C20 40.2(4) . . ?
C27 Fe2 C20 154.7(4) . . ?
C28 Fe2 C20 163.6(4) . . ?
C23 Fe2 C25 167.1(5) . . ?
C21 Fe2 C25 117.3(4) . . ?
C22 Fe2 C25 150.8(4) . . ?
C24 Fe2 C25 40.2(4) . . ?
C19 Fe2 C25 127.9(5) . . ?
C27 Fe2 C25 69.0(4) . . ?
C28 Fe2 C25 69.0(4) . . ?
C20 Fe2 C25 107.3(5) . . ?
C23 Fe2 C26 130.5(5) . . ?
C21 Fe2 C26 152.3(5) . . ?
C22 Fe2 C26 167.0(4) . . ?
C24 Fe2 C26 66.8(4) . . ?
C19 Fe2 C26 111.4(4) . . ?
C27 Fe2 C26 40.3(4) . . ?
C28 Fe2 C26 67.3(3) . . ?
C20 Fe2 C26 120.9(5) . . ?
C25 Fe2 C26 40.3(4) . . ?
C41 N1 C37 116.7(7) . . ?
C41 N1 Pb1 117.4(5) . . ?
C37 N1 Pb1 124.6(5) . . ?
C43 N2 C47 117.0(7) . . ?
C43 N2 Pb1 127.6(5) . . ?
C47 N2 Pb1 114.5(5) . . ?
C18 O1 Pb1 91.5(5) . . ?
C18 O2 Pb1 91.0(6) . . ?
C36 O4 Pb1 105.2(4) . . ?
C5 C1 C2 106.7(15) . . ?
C5 C1 Fe1 73.5(9) . . ?
C2 C1 Fe1 72.6(10) . . ?
C1 C2 C3 108.0(17) . . ?
C1 C2 Fe1 68.8(10) . . ?
C3 C2 Fe1 67.6(9) . . ?
C2 C3 C4 107.2(17) . . ?
C2 C3 Fe1 72.3(9) . . ?
C4 C3 Fe1 70.9(9) . . ?
C5 C4 C3 104.2(14) . . ?
C5 C4 Fe1 72.7(8) . . ?
C3 C4 Fe1 67.9(8) . . ?
C4 C5 C1 112.8(15) . . ?
C4 C5 Fe1 69.5(9) . . ?
C1 C5 Fe1 68.2(8) . . ?
C7 C6 C10 107.8(11) . . ?
C7 C6 Fe1 70.5(6) . . ?
C10 C6 Fe1 69.8(6) . . ?
C8 C7 C6 107.8(10) . . ?
C8 C7 Fe1 68.3(5) . . ?
C6 C7 Fe1 69.2(6) . . ?
C7 C8 C9 110.1(12) . . ?
C7 C8 Fe1 71.9(7) . . ?
C9 C8 Fe1 70.1(6) . . ?
C8 C9 C10 106.0(11) . . ?
C8 C9 Fe1 68.9(7) . . ?
C10 C9 Fe1 70.1(6) . . ?
C6 C10 C9 108.2(10) . . ?
C6 C10 C11 129.2(10) . . ?
C9 C10 C11 122.0(10) . . ?
C6 C10 Fe1 69.6(6) . . ?
C9 C10 Fe1 68.8(6) . . ?
C11 C10 Fe1 120.0(6) . . ?
O3 C11 C12 120.2(9) . . ?
O3 C11 C10 120.5(10) . . ?
C12 C11 C10 119.4(8) . . ?
C17 C12 C13 116.1(10) . . ?
C17 C12 C11 129.2(9) . . ?
C13 C12 C11 114.7(9) . . ?
C14 C13 C12 122.0(12) . . ?
C13 C14 C15 121.3(11) . . ?
C16 C15 C14 119.9(12) . . ?
C15 C16 C17 119.0(11) . . ?
C12 C17 C16 121.8(9) . . ?
C12 C17 C18 120.1(9) . . ?
C16 C17 C18 118.0(9) . . ?
O1 C18 O2 126.5(9) . . ?
O1 C18 C17 118.7(8) . . ?
O2 C18 C17 114.7(8) . . ?
O1 C18 Pb1 63.8(5) . . ?
O2 C18 Pb1 63.1(5) . . ?
C17 C18 Pb1 175.6(6) . . ?
C20 C19 C23 108.0(10) . . ?
C20 C19 Fe2 70.5(6) . . ?
C23 C19 Fe2 68.7(6) . . ?
C21 C20 C19 107.2(11) . . ?
C21 C20 Fe2 69.1(6) . . ?
C19 C20 Fe2 69.4(6) . . ?
C20 C21 C22 110.0(11) . . ?
C20 C21 Fe2 71.7(6) . . ?
C22 C21 Fe2 70.0(5) . . ?
C23 C22 C21 107.8(10) . . ?
C23 C22 Fe2 69.7(6) . . ?
C21 C22 Fe2 69.6(6) . . ?
C22 C23 C19 106.9(9) . . ?
C22 C23 Fe2 70.1(6) . . ?
C19 C23 Fe2 70.2(6) . . ?
C25 C24 C28 109.8(8) . . ?
C25 C24 Fe2 70.9(6) . . ?
C28 C24 Fe2 70.0(5) . . ?
C24 C25 C26 105.8(9) . . ?
C24 C25 Fe2 68.9(5) . . ?
C26 C25 Fe2 70.0(5) . . ?
C27 C26 C25 110.3(9) . . ?
C27 C26 Fe2 69.3(5) . . ?
C25 C26 Fe2 69.8(5) . . ?
C26 C27 C28 107.2(8) . . ?
C26 C27 Fe2 70.4(5) . . ?
C28 C27 Fe2 69.9(5) . . ?
C27 C28 C24 106.9(8) . . ?
C27 C28 C29 128.1(8) . . ?
C24 C28 C29 124.7(7) . . ?
C27 C28 Fe2 69.6(5) . . ?
C24 C28 Fe2 68.8(5) . . ?
C29 C28 Fe2 121.4(5) . . ?
O6 C29 C28 122.6(8) . . ?
O6 C29 C30 119.4(8) . . ?
C28 C29 C30 117.9(7) . . ?
C31 C30 C35 120.6(8) . . ?
C31 C30 C29 116.6(8) . . ?
C35 C30 C29 122.7(7) . . ?
C32 C31 C30 120.0(9) . . ?
C31 C32 C33 121.3(11) . . ?
C34 C33 C32 118.5(11) . . ?
C33 C34 C35 122.0(9) . . ?
C30 C35 C34 117.2(8) . . ?
C30 C35 C36 122.3(7) . . ?
C34 C35 C36 120.3(7) . . ?
O5 C36 O4 123.8(7) . . ?
O5 C36 C35 120.9(7) . . ?
O4 C36 C35 115.2(6) . . ?
N1 C37 C38 123.1(8) . . ?
C37 C38 C39 121.3(8) . . ?
C38 C39 C40 115.6(7) . . ?
C38 C39 C42 120.7(7) . . ?
C40 C39 C42 123.6(8) . . ?
C41 C40 C39 119.8(8) . . ?
N1 C41 C40 123.3(7) . . ?
C48 C42 C39 126.8(8) 1_445 . ?
N2 C43 C44 122.9(8) . . ?
C43 C44 C45 120.4(8) . . ?
C46 C45 C44 116.5(7) . . ?
C46 C45 C48 119.8(7) . . ?
C44 C45 C48 123.6(8) . . ?
C45 C46 C47 121.5(7) . . ?
N2 C47 C46 121.6(8) . . ?
C42 C48 C45 127.4(8) 1_665 . ?

loop_
_geom_bond_atom_site_label_1
_geom_bond_atom_site_label_2
_geom_bond_distance
_geom_bond_site_symmetry_2
_geom_bond_publ_flag
Pb1 O4 2.316(5) . ?
Pb1 O2 2.559(7) . ?
Pb1 O1 2.574(6) . ?
Pb1 N1 2.619(6) . ?
Pb1 N2 2.669(6) . ?
Pb1 C18 2.869(9) . ?
Fe1 C3 1.986(13) . ?
Fe1 C1 2.00(2) . ?
Fe1 C4 2.025(13) . ?
Fe1 C8 2.030(11) . ?
Fe1 C2 2.045(15) . ?
Fe1 C9 2.046(11) . ?
Fe1 C6 2.060(11) . ?
Fe1 C10 2.063(10) . ?
Fe1 C5 2.064(12) . ?
Fe1 C7 2.077(8) . ?
Fe2 C23 2.024(10) . ?
Fe2 C21 2.024(9) . ?
Fe2 C22 2.030(10) . ?
Fe2 C24 2.035(9) . ?
Fe2 C19 2.043(10) . ?
Fe2 C27 2.048(9) . ?
Fe2 C28 2.052(8) . ?
Fe2 C20 2.058(9) . ?
Fe2 C25 2.060(9) . ?
Fe2 C26 2.062(9) . ?
N1 C41 1.319(10) . ?
N1 C37 1.353(10) . ?
N2 C43 1.328(11) . ?
N2 C47 1.371(10) . ?
O1 C18 1.202(10) . ?
O2 C18 1.251(10) . ?
O3 C11 1.221(11) . ?
O4 C36 1.284(9) . ?
O5 C36 1.231(8) . ?
O6 C29 1.237(9) . ?
C1 C5 1.33(2) . ?
C1 C2 1.34(2) . ?
C2 C3 1.38(2) . ?
C3 C4 1.41(2) . ?
C4 C5 1.33(2) . ?
C6 C7 1.42(2) . ?
C6 C10 1.430(13) . ?
C7 C8 1.40(2) . ?
C8 C9 1.43(2) . ?
C9 C10 1.442(15) . ?
C10 C11 1.495(13) . ?
C11 C12 1.451(14) . ?
C12 C17 1.399(13) . ?
C12 C13 1.426(13) . ?
C13 C14 1.34(2) . ?
C14 C15 1.40(2) . ?
C15 C16 1.363(14) . ?
C16 C17 1.430(14) . ?
C17 C18 1.553(12) . ?
C19 C20 1.408(15) . ?
C19 C23 1.43(2) . ?
C20 C21 1.371(14) . ?
C21 C22 1.398(14) . ?
C22 C23 1.393(13) . ?
C24 C25 1.407(13) . ?
C24 C28 1.438(11) . ?
C25 C26 1.419(14) . ?
C26 C27 1.416(13) . ?
C27 C28 1.418(10) . ?
C28 C29 1.453(11) . ?
C29 C30 1.522(11) . ?
C30 C31 1.379(12) . ?
C30 C35 1.388(11) . ?
C31 C32 1.358(14) . ?
C32 C33 1.37(2) . ?
C33 C34 1.362(14) . ?
C34 C35 1.403(11) . ?
C35 C36 1.495(11) . ?
C37 C38 1.365(11) . ?
C38 C39 1.367(11) . ?
C39 C40 1.412(11) . ?
C39 C42 1.453(10) . ?
C40 C41 1.385(11) . ?
C42 C48 1.327(12) 1_445 ?
C43 C44 1.382(11) . ?
C44 C45 1.388(11) . ?
C45 C46 1.360(11) . ?
C45 C48 1.465(11) . ?
C46 C47 1.380(11) . ?
C48 C42 1.327(12) 1_665 ?
